data_7050937
loop_
_publ_author_name
'Cole, Marcus L.'
'Jones, Cameron'
'Junk, Peter C.'

_publ_section_title
;
 Studies of the reactivity of N-heterocyclic carbenes with halogen and
 halide sources
;
_journal_issue 10
_journal_name_full 'New Journal of Chemistry'
_journal_page_first 1296
_journal_paper_doi 10.1039/b204422f
_journal_volume 26
_journal_year 2002
_chemical_formula_sum 'C21 H25 Br N2'
_chemical_formula_weight 385.34
_space_group_IT_number 4
_symmetry_cell_setting monoclinic
_symmetry_space_group_name_Hall 'P 2yb'
_symmetry_space_group_name_H-M 'P 1 21 1'
_atom_sites_solution_hydrogens geom
_atom_sites_solution_primary direct
_atom_sites_solution_secondary difmap
_audit_creation_method SHELXL-97
_cell_angle_alpha 90.00
_cell_angle_beta 101.879(2)
_cell_angle_gamma 90.00
_cell_formula_units_Z 4
_cell_length_a 8.7182(9)
_cell_length_b 14.0483(15)
_cell_length_c 16.2655(18)
_cell_measurement_temperature 296(2)
_cell_volume 1949.5(4)
_computing_cell_refinement 'SAINT (Bruker, 1998)'
_computing_data_collection 'SMART (Bruker, 1998)'
_computing_data_reduction 'SAINT (Bruker, 1998)'
_computing_molecular_graphics 'X-Seed (Barbour, 1999)'
_computing_publication_material 'CIFTAB (Sheldrick, 1997)'
_computing_structure_refinement 'SHELXL-97 (Sheldrick, 1997)'
_computing_structure_solution 'SHELXS-97 (Sheldrick, 1990)'
_diffrn_ambient_temperature 296(2)
_diffrn_measured_fraction_theta_full 0.993
_diffrn_measured_fraction_theta_max 0.993
_diffrn_measurement_device_type 'Bruker SMART 1000 CCD diffractometer'
_diffrn_measurement_method 'omega scans'
_diffrn_radiation_monochromator graphite
_diffrn_radiation_source 'fine-focus sealed tube'
_diffrn_radiation_type MoK\a
_diffrn_radiation_wavelength 0.71073
_diffrn_reflns_av_R_equivalents 0.0486
_diffrn_reflns_av_sigmaI/netI 0.0548
_diffrn_reflns_limit_h_max 9
_diffrn_reflns_limit_h_min -6
_diffrn_reflns_limit_k_max 15
_diffrn_reflns_limit_k_min -15
_diffrn_reflns_limit_l_max 18
_diffrn_reflns_limit_l_min -17
_diffrn_reflns_number 8933
_diffrn_reflns_theta_full 23.28
_diffrn_reflns_theta_max 23.28
_diffrn_reflns_theta_min 1.93
_diffrn_standards_decay_% 0.0
_exptl_absorpt_coefficient_mu 2.113
_exptl_absorpt_correction_T_max 0.6202
_exptl_absorpt_correction_T_min 0.6202
_exptl_absorpt_correction_type multi-scan
_exptl_absorpt_process_details SADABS
_exptl_crystal_density_diffrn 1.313
_exptl_crystal_density_method 'not measured'
_exptl_crystal_F_000 800
_exptl_crystal_size_max 0.25
_exptl_crystal_size_mid 0.25
_exptl_crystal_size_min 0.25
_refine_diff_density_max 0.335
_refine_diff_density_min -0.313
_refine_diff_density_rms 0.054
_refine_ls_abs_structure_details 'Flack H D (1983), Acta Cryst. A39, 876-881'
_refine_ls_abs_structure_Flack 0.061(8)
_refine_ls_extinction_method none
_refine_ls_goodness_of_fit_ref 0.943
_refine_ls_hydrogen_treatment mixed
_refine_ls_matrix_type full
_refine_ls_number_parameters 453
_refine_ls_number_reflns 5220
_refine_ls_number_restraints 1
_refine_ls_restrained_S_all 0.943
_refine_ls_R_factor_all 0.0583
_refine_ls_R_factor_gt 0.0424
_refine_ls_shift/su_max 0.015
_refine_ls_shift/su_mean 0.000
_refine_ls_structure_factor_coef Fsqd
_refine_ls_weighting_details 'calc w=1/[\s^2^(Fo^2^)+(0.0559P)^2^+0.0000P] where P=(Fo^2^+2Fc^2^)/3'
_refine_ls_weighting_scheme calc
_refine_ls_wR_factor_gt 0.0933
_refine_ls_wR_factor_ref 0.0992
_reflns_number_gt 4020
_reflns_number_total 5220
_reflns_threshold_expression >2sigma(I)
_cod_data_source_file b204422f.txt
_cod_data_source_block compound6
_cod_original_sg_symbol_H-M P21
_cod_database_code 7050937

loop_
_symmetry_equiv_pos_as_xyz
'x, y, z'
'-x, y+1/2, -z'

loop_
_atom_site_label
_atom_site_type_symbol
_atom_site_fract_x
_atom_site_fract_y
_atom_site_fract_z
_atom_site_U_iso_or_equiv
_atom_site_adp_type
_atom_site_occupancy
_atom_site_symmetry_multiplicity
_atom_site_calc_flag
_atom_site_refinement_flags
_atom_site_disorder_assembly
_atom_site_disorder_group
Br1 Br 0.32354(7) 1.03550(4) 1.00684(4) 0.0713(2) Uani 1 1 d . . .
N1 N 0.0751(5) 0.7816(4) 0.8789(3) 0.0520(11) Uani 1 1 d . . .
C1 C 0.0708(7) 0.8493(4) 0.9355(4) 0.0485(14) Uani 1 1 d . . .
H1 H 0.129(4) 0.908(3) 0.945(2) 0.019(10) Uiso 1 1 d . . .
Br2 Br 0.83462(7) 0.28151(4) 0.57338(4) 0.0684(2) Uani 1 1 d . . .
N2 N -0.0289(5) 0.8228(3) 0.9830(3) 0.0510(13) Uani 1 1 d . . .
C2 C -0.0282(7) 0.7090(5) 0.8912(4) 0.0600(16) Uani 1 1 d . . .
H3 H -0.0491 0.6533 0.8601 0.072 Uiso 1 1 calc R . .
H2 H 0.654(5) 0.415(3) 0.521(3) 0.041(13) Uiso 1 1 d . . .
N3 N 0.5707(5) 0.5380(4) 0.4566(3) 0.0473(11) Uani 1 1 d . . .
C3 C -0.0911(7) 0.7351(4) 0.9561(4) 0.0635(18) Uani 1 1 d . . .
H4 H -0.1633 0.7006 0.9788 0.076 Uiso 1 1 calc R . .
N4 N 0.4741(6) 0.4876(3) 0.5602(3) 0.0511(13) Uani 1 1 d . . .
C4 C 0.1771(6) 0.7824(5) 0.8199(3) 0.0506(13) Uani 1 1 d . . .
C5 C 0.1122(6) 0.7917(5) 0.7348(3) 0.0555(14) Uani 1 1 d . . .
C6 C 0.2134(7) 0.7918(5) 0.6797(3) 0.0583(15) Uani 1 1 d . . .
H5 H 0.1726 0.7974 0.6224 0.070 Uiso 1 1 calc R . .
C7 C 0.3752(6) 0.7837(5) 0.7076(3) 0.0536(13) Uani 1 1 d . . .
C8 C 0.4317(7) 0.7715(5) 0.7913(4) 0.0570(15) Uani 1 1 d . . .
H6 H 0.5389 0.7622 0.8098 0.068 Uiso 1 1 calc R . .
C9 C 0.3379(6) 0.7721(5) 0.8505(4) 0.0518(15) Uani 1 1 d . . .
C10 C -0.0615(7) 0.8002(5) 0.7013(4) 0.080(2) Uani 1 1 d . . .
H8 H -0.0800 0.8272 0.6459 0.121 Uiso 1 1 calc R . .
H7 H -0.1065 0.8406 0.7377 0.121 Uiso 1 1 calc R . .
H9 H -0.1087 0.7383 0.6990 0.121 Uiso 1 1 calc R . .
C11 C 0.4817(7) 0.7875(5) 0.6463(4) 0.0703(16) Uani 1 1 d . . .
H12 H 0.5153 0.8519 0.6412 0.105 Uiso 1 1 calc R . .
H11 H 0.4265 0.7652 0.5925 0.105 Uiso 1 1 calc R . .
H10 H 0.5714 0.7478 0.6659 0.105 Uiso 1 1 calc R . .
C12 C 0.4068(7) 0.7610(5) 0.9430(4) 0.0653(19) Uani 1 1 d . . .
H13 H 0.5098 0.7340 0.9503 0.098 Uiso 1 1 calc R . .
H15 H 0.3412 0.7199 0.9679 0.098 Uiso 1 1 calc R . .
H14 H 0.4132 0.8223 0.9698 0.098 Uiso 1 1 calc R . .
C13 C -0.0601(6) 0.8757(4) 1.0549(3) 0.0483(14) Uani 1 1 d . . .
C14 C 0.0244(7) 0.8513(5) 1.1334(4) 0.0572(17) Uani 1 1 d . . .
C15 C -0.0047(7) 0.9015(5) 1.2010(4) 0.0590(16) Uani 1 1 d . . .
H16 H 0.0503 0.8863 1.2547 0.071 Uiso 1 1 calc R . .
C16 C -0.1146(8) 0.9746(4) 1.1911(4) 0.0581(16) Uani 1 1 d . . .
C17 C -0.1970(7) 0.9943(4) 1.1120(4) 0.0582(17) Uani 1 1 d . . .
H17 H -0.2734 1.0415 1.1050 0.070 Uiso 1 1 calc R . .
C18 C -0.1705(7) 0.9465(4) 1.0418(4) 0.0560(15) Uani 1 1 d . . .
C19 C 0.1478(7) 0.7736(7) 1.1447(4) 0.0805(19) Uani 1 1 d . . .
H19 H 0.1022 0.7161 1.1186 0.121 Uiso 1 1 calc R . .
H20 H 0.1865 0.7625 1.2035 0.121 Uiso 1 1 calc R . .
H18 H 0.2327 0.7930 1.1191 0.121 Uiso 1 1 calc R . .
C20 C -0.1410(9) 1.0290(7) 1.2678(4) 0.078(2) Uani 1 1 d . . .
H22 H -0.0577 1.0741 1.2847 0.116 Uiso 1 1 calc R . .
H21 H -0.1425 0.9852 1.3129 0.116 Uiso 1 1 calc R . .
H23 H -0.2393 1.0620 1.2543 0.116 Uiso 1 1 calc R . .
C21 C -0.2603(8) 0.9732(5) 0.9550(4) 0.0757(19) Uani 1 1 d . . .
H25 H -0.2002 1.0178 0.9301 0.113 Uiso 1 1 calc R . .
H24 H -0.3586 1.0015 0.9593 0.113 Uiso 1 1 calc R . .
H26 H -0.2792 0.9171 0.9207 0.113 Uiso 1 1 calc R . .
C22 C 0.5798(7) 0.4712(4) 0.5143(4) 0.0473(14) Uani 1 1 d . . .
C23 C 0.4513(7) 0.6004(4) 0.4665(4) 0.0597(17) Uani 1 1 d . . .
H27 H 0.4187 0.6543 0.4344 0.072 Uiso 1 1 calc R . .
C24 C 0.3933(7) 0.5686(4) 0.5301(4) 0.0582(16) Uani 1 1 d . . .
H28 H 0.3120 0.5961 0.5509 0.070 Uiso 1 1 calc R . .
C25 C 0.6697(6) 0.5433(4) 0.3949(3) 0.0477(12) Uani 1 1 d . . .
C26 C 0.8299(6) 0.5546(4) 0.4255(3) 0.0506(15) Uani 1 1 d . . .
C27 C 0.9235(8) 0.5579(5) 0.3664(4) 0.0633(19) Uani 1 1 d . . .
H29 H 1.0310 0.5660 0.3849 0.076 Uiso 1 1 calc R . .
C28 C 0.8636(8) 0.5499(5) 0.2810(4) 0.0612(18) Uani 1 1 d . . .
C29 C 0.7024(7) 0.5394(6) 0.2542(4) 0.0585(15) Uani 1 1 d . . .
H30 H 0.6603 0.5340 0.1971 0.070 Uiso 1 1 calc R . .
C30 C 0.6043(6) 0.5369(5) 0.3098(4) 0.0546(14) Uani 1 1 d . . .
C31 C 0.9040(7) 0.5659(5) 0.5168(4) 0.070(2) Uani 1 1 d . . .
H31 H 0.8352 0.6016 0.5443 0.105 Uiso 1 1 calc R . .
H33 H 1.0018 0.5991 0.5221 0.105 Uiso 1 1 calc R . .
H32 H 0.9224 0.5043 0.5424 0.105 Uiso 1 1 calc R . .
C32 C 0.9701(9) 0.5540(7) 0.2193(5) 0.091(2) Uani 1 1 d . . .
H34 H 1.0439 0.6049 0.2343 0.136 Uiso 1 1 calc R . .
H36 H 0.9089 0.5649 0.1639 0.136 Uiso 1 1 calc R . .
H35 H 1.0254 0.4948 0.2202 0.136 Uiso 1 1 calc R . .
C33 C 0.4282(7) 0.5307(7) 0.2773(4) 0.0797(19) Uani 1 1 d . . .
H39 H 0.3855 0.5937 0.2678 0.120 Uiso 1 1 calc R . .
H38 H 0.3809 0.4988 0.3180 0.120 Uiso 1 1 calc R . .
H37 H 0.4069 0.4957 0.2255 0.120 Uiso 1 1 calc R . .
C34 C 0.4506(7) 0.4303(4) 0.6305(4) 0.0503(15) Uani 1 1 d . . .
C35 C 0.3461(6) 0.3549(4) 0.6149(3) 0.0498(15) Uani 1 1 d . . .
C36 C 0.3231(7) 0.3024(4) 0.6841(4) 0.0539(16) Uani 1 1 d . . .
H40 H 0.2537 0.2513 0.6757 0.065 Uiso 1 1 calc R . .
C37 C 0.4011(7) 0.3243(4) 0.7654(4) 0.0557(16) Uani 1 1 d . . .
C38 C 0.5020(7) 0.4004(4) 0.7774(4) 0.0591(15) Uani 1 1 d . . .
H41 H 0.5521 0.4161 0.8319 0.071 Uiso 1 1 calc R . .
C39 C 0.5320(6) 0.4549(4) 0.7108(4) 0.0549(14) Uani 1 1 d . . .
C40 C 0.2573(8) 0.3310(5) 0.5286(4) 0.074(2) Uani 1 1 d . . .
H43 H 0.2061 0.3871 0.5026 0.111 Uiso 1 1 calc R . .
H44 H 0.1803 0.2832 0.5322 0.111 Uiso 1 1 calc R . .
H42 H 0.3285 0.3074 0.4956 0.111 Uiso 1 1 calc R . .
C41 C 0.3723(8) 0.2666(5) 0.8385(4) 0.0711(19) Uani 1 1 d . . .
H46 H 0.2685 0.2403 0.8252 0.107 Uiso 1 1 calc R . .
H47 H 0.3826 0.3066 0.8871 0.107 Uiso 1 1 calc R . .
H45 H 0.4475 0.2158 0.8497 0.107 Uiso 1 1 calc R . .
C42 C 0.6431(7) 0.5383(7) 0.7275(4) 0.0784(18) Uani 1 1 d . . .
H50 H 0.7240 0.5307 0.6960 0.118 Uiso 1 1 calc R . .
H48 H 0.6893 0.5410 0.7864 0.118 Uiso 1 1 calc R . .
H49 H 0.5866 0.5961 0.7108 0.118 Uiso 1 1 calc R . .

loop_
_atom_site_aniso_label
_atom_site_aniso_U_11
_atom_site_aniso_U_22
_atom_site_aniso_U_33
_atom_site_aniso_U_23
_atom_site_aniso_U_13
_atom_site_aniso_U_12
Br1 0.0634(4) 0.0589(4) 0.0852(5) -0.0094(4) 0.0004(3) -0.0010(3)
N1 0.050(3) 0.053(3) 0.051(3) 0.001(3) 0.007(2) -0.004(3)
C1 0.048(4) 0.046(3) 0.051(4) 0.000(3) 0.009(3) -0.003(3)
Br2 0.0569(4) 0.0585(3) 0.0817(4) 0.0015(4) -0.0043(3) 0.0043(3)
N2 0.048(3) 0.051(3) 0.054(3) -0.004(2) 0.013(3) -0.004(2)
C2 0.059(4) 0.056(4) 0.066(4) -0.012(3) 0.014(3) -0.008(3)
N3 0.044(3) 0.048(3) 0.047(3) 0.003(3) 0.003(2) 0.001(3)
C3 0.053(4) 0.055(4) 0.083(5) -0.005(3) 0.016(4) -0.016(3)
N4 0.044(3) 0.053(3) 0.057(3) -0.001(3) 0.011(3) 0.002(2)
C4 0.049(3) 0.053(3) 0.050(3) -0.006(3) 0.012(3) 0.003(3)
C5 0.050(3) 0.060(3) 0.053(3) -0.008(3) 0.002(3) -0.002(3)
C6 0.069(4) 0.061(4) 0.040(3) -0.003(3) 0.000(3) 0.000(4)
C7 0.057(4) 0.053(3) 0.053(3) 0.001(4) 0.015(3) 0.002(3)
C8 0.049(3) 0.058(4) 0.062(4) 0.002(4) 0.008(3) 0.011(3)
C9 0.047(3) 0.054(4) 0.050(3) -0.002(3) 0.002(3) 0.006(3)
C10 0.062(4) 0.099(6) 0.072(4) -0.002(4) -0.006(3) 0.011(4)
C11 0.071(4) 0.074(4) 0.069(4) -0.001(4) 0.022(3) -0.002(4)
C12 0.062(4) 0.071(5) 0.057(4) 0.003(3) -0.002(3) 0.014(3)
C13 0.042(3) 0.054(3) 0.049(3) 0.003(3) 0.009(3) -0.010(3)
C14 0.052(4) 0.059(4) 0.058(4) 0.012(3) 0.006(3) -0.009(3)
C15 0.054(4) 0.072(4) 0.049(4) 0.010(3) 0.005(3) -0.011(3)
C16 0.065(4) 0.058(4) 0.053(4) 0.001(3) 0.016(3) -0.018(3)
C17 0.060(4) 0.060(4) 0.056(4) 0.001(3) 0.016(3) 0.002(3)
C18 0.053(4) 0.066(4) 0.049(4) 0.001(3) 0.008(3) 0.000(3)
C19 0.071(4) 0.082(5) 0.083(5) 0.023(5) 0.001(3) 0.007(4)
C20 0.091(5) 0.085(5) 0.063(4) -0.018(5) 0.030(4) -0.022(5)
C21 0.074(5) 0.096(5) 0.053(4) 0.000(4) 0.003(3) 0.019(4)
C22 0.043(4) 0.048(4) 0.048(4) 0.000(3) 0.004(3) 0.004(3)
C23 0.055(4) 0.046(3) 0.071(4) 0.003(3) -0.001(3) 0.011(3)
C24 0.051(4) 0.056(4) 0.067(4) -0.001(3) 0.012(3) 0.013(3)
C25 0.048(3) 0.044(3) 0.048(3) 0.002(3) 0.003(3) -0.002(3)
C26 0.052(4) 0.050(4) 0.050(3) -0.004(3) 0.008(3) -0.004(3)
C27 0.053(4) 0.070(5) 0.064(4) 0.011(3) 0.005(3) -0.009(3)
C28 0.071(5) 0.052(4) 0.062(4) 0.008(4) 0.017(4) -0.003(3)
C29 0.066(4) 0.059(3) 0.047(3) 0.001(4) 0.005(3) -0.011(4)
C30 0.052(3) 0.046(3) 0.057(4) 0.005(3) -0.009(3) -0.010(3)
C31 0.051(4) 0.092(5) 0.060(4) -0.008(3) -0.007(3) -0.009(3)
C32 0.093(6) 0.106(7) 0.077(5) 0.007(5) 0.028(4) -0.011(5)
C33 0.062(4) 0.094(5) 0.070(4) 0.002(5) -0.015(3) -0.013(4)
C34 0.047(4) 0.053(3) 0.054(4) 0.004(3) 0.016(3) 0.005(3)
C35 0.048(4) 0.059(4) 0.045(4) -0.009(3) 0.014(3) -0.002(3)
C36 0.060(4) 0.051(4) 0.051(4) -0.009(3) 0.012(3) -0.005(3)
C37 0.061(4) 0.048(3) 0.057(4) -0.006(3) 0.011(3) 0.008(3)
C38 0.071(4) 0.058(4) 0.045(3) -0.003(3) 0.003(3) 0.008(3)
C39 0.042(3) 0.059(4) 0.058(4) -0.002(3) -0.001(3) 0.002(3)
C40 0.075(5) 0.087(5) 0.058(4) -0.016(4) 0.009(4) -0.021(4)
C41 0.082(5) 0.071(5) 0.058(4) 0.004(3) 0.010(3) 0.004(4)
C42 0.071(4) 0.077(4) 0.074(4) -0.003(4) -0.015(3) -0.018(4)

loop_
_atom_type_symbol
_atom_type_description
_atom_type_scat_dispersion_real
_atom_type_scat_dispersion_imag
_atom_type_scat_source
C C 0.0033 0.0016 'International Tables Vol C Tables 4.2.6.8 and 6.1.1.4'
H H 0.0000 0.0000 'International Tables Vol C Tables 4.2.6.8 and 6.1.1.4'
N N 0.0061 0.0033 'International Tables Vol C Tables 4.2.6.8 and 6.1.1.4'
Br Br -0.2901 2.4595 'International Tables Vol C Tables 4.2.6.8 and 6.1.1.4'

loop_
_geom_angle_atom_site_label_1
_geom_angle_atom_site_label_2
_geom_angle_atom_site_label_3
_geom_angle
_geom_angle_site_symmetry_1
_geom_angle_site_symmetry_3
_geom_angle_publ_flag
C1 N1 C2 108.1(5) . . ?
C1 N1 C4 124.6(6) . . ?
C2 N1 C4 127.3(6) . . ?
N1 C1 N2 108.5(5) . . ?
C1 N2 C3 109.1(5) . . ?
C1 N2 C13 125.1(5) . . ?
C3 N2 C13 125.7(5) . . ?
C3 C2 N1 107.1(5) . . ?
C22 N3 C23 107.6(5) . . ?
C22 N3 C25 124.8(5) . . ?
C23 N3 C25 127.6(6) . . ?
C2 C3 N2 107.2(6) . . ?
C22 N4 C24 108.0(6) . . ?
C22 N4 C34 125.3(5) . . ?
C24 N4 C34 126.7(6) . . ?
C5 C4 C9 122.6(5) . . ?
C5 C4 N1 119.0(5) . . ?
C9 C4 N1 118.4(5) . . ?
C6 C5 C4 117.6(5) . . ?
C6 C5 C10 119.7(5) . . ?
C4 C5 C10 122.7(5) . . ?
C5 C6 C7 121.8(5) . . ?
C8 C7 C6 118.0(5) . . ?
C8 C7 C11 121.7(5) . . ?
C6 C7 C11 120.3(5) . . ?
C7 C8 C9 123.4(5) . . ?
C8 C9 C4 116.5(5) . . ?
C8 C9 C12 121.4(5) . . ?
C4 C9 C12 122.1(5) . . ?
C18 C13 C14 123.3(6) . . ?
C18 C13 N2 119.2(5) . . ?
C14 C13 N2 117.6(5) . . ?
C15 C14 C13 117.5(6) . . ?
C15 C14 C19 121.1(6) . . ?
C13 C14 C19 121.4(6) . . ?
C14 C15 C16 121.6(6) . . ?
C17 C16 C15 118.3(6) . . ?
C17 C16 C20 122.2(7) . . ?
C15 C16 C20 119.5(7) . . ?
C16 C17 C18 122.3(6) . . ?
C13 C18 C17 117.1(5) . . ?
C13 C18 C21 122.5(5) . . ?
C17 C18 C21 120.4(6) . . ?
N3 C22 N4 109.3(5) . . ?
C24 C23 N3 107.0(5) . . ?
C23 C24 N4 108.0(6) . . ?
C30 C25 C26 122.7(5) . . ?
C30 C25 N3 120.3(5) . . ?
C26 C25 N3 117.0(5) . . ?
C27 C26 C25 116.6(5) . . ?
C27 C26 C31 119.2(5) . . ?
C25 C26 C31 124.2(5) . . ?
C26 C27 C28 122.6(6) . . ?
C27 C28 C29 118.1(6) . . ?
C27 C28 C32 120.7(6) . . ?
C29 C28 C32 121.2(6) . . ?
C30 C29 C28 121.7(6) . . ?
C29 C30 C25 118.2(5) . . ?
C29 C30 C33 119.8(5) . . ?
C25 C30 C33 121.9(5) . . ?
C35 C34 C39 123.3(5) . . ?
C35 C34 N4 118.4(5) . . ?
C39 C34 N4 118.3(5) . . ?
C34 C35 C36 117.1(5) . . ?
C34 C35 C40 122.5(5) . . ?
C36 C35 C40 120.4(5) . . ?
C37 C36 C35 121.8(6) . . ?
C38 C37 C36 118.8(6) . . ?
C38 C37 C41 120.9(6) . . ?
C36 C37 C41 120.3(6) . . ?
C37 C38 C39 122.2(6) . . ?
C38 C39 C34 116.7(5) . . ?
C38 C39 C42 120.2(5) . . ?
C34 C39 C42 123.1(6) . . ?

loop_
_geom_bond_atom_site_label_1
_geom_bond_atom_site_label_2
_geom_bond_distance
_geom_bond_site_symmetry_2
_geom_bond_publ_flag
Br1 Br1 0.0000(17) 1 ?
N1 C1 1.329(8) . ?
N1 C2 1.403(8) . ?
N1 C4 1.436(6) . ?
C1 N2 1.330(7) . ?
Br2 Br2 0.000(2) 1 ?
N2 C3 1.381(7) . ?
N2 C13 1.458(7) . ?
C2 C3 1.336(8) . ?
N3 C22 1.318(7) . ?
N3 C23 1.396(7) . ?
N3 C25 1.454(7) . ?
N4 C22 1.321(7) . ?
N4 C24 1.374(7) . ?
N4 C34 1.447(7) . ?
C4 C5 1.390(7) . ?
C4 C9 1.395(7) . ?
C5 C6 1.380(7) . ?
C5 C10 1.505(8) . ?
C6 C7 1.395(8) . ?
C7 C8 1.360(8) . ?
C7 C11 1.497(7) . ?
C8 C9 1.385(8) . ?
C9 C12 1.510(8) . ?
C13 C18 1.369(8) . ?
C13 C14 1.380(8) . ?
C14 C15 1.374(9) . ?
C14 C19 1.517(10) . ?
C15 C16 1.391(9) . ?
C16 C17 1.367(8) . ?
C16 C20 1.520(9) . ?
C17 C18 1.384(8) . ?
C18 C21 1.514(8) . ?
C23 C24 1.319(9) . ?
C25 C30 1.388(7) . ?
C25 C26 1.391(7) . ?
C26 C27 1.383(8) . ?
C26 C31 1.502(8) . ?
C27 C28 1.385(9) . ?
C28 C29 1.390(9) . ?
C28 C32 1.503(9) . ?
C29 C30 1.366(8) . ?
C30 C33 1.520(8) . ?
C34 C35 1.385(8) . ?
C34 C39 1.396(8) . ?
C35 C36 1.395(8) . ?
C35 C40 1.495(8) . ?
C36 C37 1.391(8) . ?
C37 C38 1.373(8) . ?
C37 C41 1.502(9) . ?
C38 C39 1.396(8) . ?
C39 C42 1.508(10) . ?

loop_
_geom_hbond_atom_site_label_D
_geom_hbond_atom_site_label_H
_geom_hbond_atom_site_label_A
_geom_hbond_distance_DH
_geom_hbond_distance_HA
_geom_hbond_distance_DA
_geom_hbond_angle_DHA
_geom_hbond_site_symmetry_A
C1 H1 Br1 0.96(4) 2.53(4) 3.463(6) 163(3) 1
C22 H2 Br2 1.01(5) 2.49(5) 3.475(6) 166(4) 1
